data_2239332
loop_
_publ_author_name
'Lough, Alan J.'
'Nagireddy, Jaipal R.'
'Tam, William'

_publ_section_title
;
 1-(3-Hydroxy-5,8-dimethoxy-4-methyl-1,2,3,4-tetrahydro-1,4-epoxynaphthalen-2-yl)ethan-1-one
;
_journal_coeditor_code TK5301
_journal_issue 5
_journal_name_full 'Acta Crystallographica Section E'
_journal_page_first o545
_journal_paper_doi 10.1107/S1600536814007764
_journal_volume 70
_journal_year 2014
_chemical_formula_iupac 'C15 H18 O5'
_chemical_formula_moiety 'C15 H18 O5'
_chemical_formula_sum 'C15 H18 O5'
_chemical_formula_weight 278.29
_chemical_name_systematic 1-(3-Hydroxy-5,8-dimethoxy-4-methyl-1,2,3,4-tetrahydro-1,4-epoxynaphthalen-2-yl)ethan-1-one
_space_group_crystal_system orthorhombic
_space_group_IT_number 61
_space_group_name_Hall '-P 2ac 2ab'
_space_group_name_H-M_alt 'P b c a'
_symmetry_space_group_name_Hall '-P 2ac 2ab'
_symmetry_space_group_name_H-M 'P b c a'
_atom_sites_solution_hydrogens mixed
_audit_creation_method SHELXL-2013
_cell_angle_alpha 90
_cell_angle_beta 90
_cell_angle_gamma 90
_cell_formula_units_Z 8
_cell_length_a 10.3091(4)
_cell_length_b 9.1309(4)
_cell_length_c 29.2552(13)
_cell_measurement_reflns_used 6136
_cell_measurement_temperature 147(2)
_cell_measurement_theta_max 66.64
_cell_measurement_theta_min 5.25
_cell_volume 2753.8(2)
_computing_cell_refinement 'SAINT (Bruker, 2012)'
_computing_data_collection 'APEX2 (Bruker, 2012)'
_computing_data_reduction 'SAINT (Bruker, 2012)'
_computing_molecular_graphics 'PLATON (Spek, 2009)'
_computing_publication_material 'SHELXTL (Sheldrick, 2008)'
_computing_structure_refinement 'SHELXL2013 (Sheldrick, 2008)'
_computing_structure_solution 'SHELXS97 (Sheldrick, 2008)'
_diffrn_ambient_temperature 147(2)
_diffrn_measured_fraction_theta_full 0.949
_diffrn_measured_fraction_theta_max 0.972
_diffrn_measurement_device_type 'Bruker Kappa APEX DUO CCD'
_diffrn_measurement_method '\f and \w scans'
_diffrn_radiation_type CuK\a
_diffrn_radiation_wavelength 1.54178
_diffrn_reflns_av_R_equivalents 0.0210
_diffrn_reflns_limit_h_max 10
_diffrn_reflns_limit_h_min -11
_diffrn_reflns_limit_k_max 10
_diffrn_reflns_limit_k_min -6
_diffrn_reflns_limit_l_max 34
_diffrn_reflns_limit_l_min -34
_diffrn_reflns_number 9265
_diffrn_reflns_theta_full 67.679
_diffrn_reflns_theta_max 66.631
_diffrn_reflns_theta_min 5.249
_exptl_absorpt_coefficient_mu 0.837
_exptl_absorpt_correction_T_max 0.7528
_exptl_absorpt_correction_T_min 0.6857
_exptl_absorpt_correction_type multi-scan
_exptl_absorpt_process_details '(SADABS; Bruker, 2012)'
_exptl_crystal_colour colourless
_exptl_crystal_density_diffrn 1.342
_exptl_crystal_description plate
_exptl_crystal_F_000 1184
_exptl_crystal_size_max 0.170
_exptl_crystal_size_mid 0.140
_exptl_crystal_size_min 0.050
_refine_diff_density_max 0.420
_refine_diff_density_min -0.238
_refine_ls_extinction_method none
_refine_ls_goodness_of_fit_ref 1.036
_refine_ls_hydrogen_treatment mixed
_refine_ls_matrix_type full
_refine_ls_number_parameters 189
_refine_ls_number_reflns 2368
_refine_ls_number_restraints 0
_refine_ls_restrained_S_all 1.036
_refine_ls_R_factor_all 0.0387
_refine_ls_R_factor_gt 0.0364
_refine_ls_shift/su_max 0.001
_refine_ls_shift/su_mean 0.000
_refine_ls_structure_factor_coef Fsqd
_refine_ls_weighting_details 'w=1/[\s^2^(Fo^2^)+(0.0532P)^2^+1.2534P] where P=(Fo^2^+2Fc^2^)/3'
_refine_ls_weighting_scheme calc
_refine_ls_wR_factor_gt 0.0948
_refine_ls_wR_factor_ref 0.0968
_reflns_number_gt 2195
_reflns_number_total 2368
_reflns_threshold_expression I>2\s(I)
_cod_data_source_file tk5301sup1.cif
_cod_data_source_block I
_cod_database_code 2239332
_cod_database_fobs_code 2239332
_shelx_space_group_comment
;
The symmetry employed for this shelxl refinement is uniquely defined
by the following loop, which should always be used as a source of
symmetry information in preference to the above space-group names.
They are only intended as comments.
;
_shelx_estimated_absorpt_t_min 0.871
_shelx_estimated_absorpt_t_max 0.959
_shelxl_version_number 2.013

loop_
_space_group_symop_operation_xyz
'x, y, z'
'x+1/2, -y+1/2, -z'
'-x, y+1/2, -z+1/2'
'-x+1/2, -y, z+1/2'
'-x, -y, -z'
'-x-1/2, y-1/2, z'
'x, -y-1/2, z-1/2'
'x-1/2, y, -z-1/2'

loop_
_atom_site_type_symbol
_atom_site_label
_atom_site_fract_x
_atom_site_fract_y
_atom_site_fract_z
_atom_site_U_iso_or_equiv
_atom_site_adp_type
_atom_site_calc_flag
_atom_site_occupancy
O O1 0.88037(9) 0.52360(10) 0.62898(3) 0.0212(2) Uani d 1
O O2 0.70291(9) 0.72212(11) 0.58154(3) 0.0259(2) Uani d 1
O O3 0.85382(10) 0.46468(11) 0.52476(3) 0.0294(3) Uani d 1
O O4 0.93569(9) 0.88101(11) 0.72203(3) 0.0267(2) Uani d 1
O O5 1.28252(9) 0.59024(12) 0.60787(3) 0.0315(3) Uani d 1
C C1 0.99163(13) 0.55891(15) 0.60115(4) 0.0212(3) Uani d 1
H H1A 1.0361 0.4727 0.5871 0.025 Uiso calc 1
C C2 0.85197(12) 0.67220(14) 0.64418(4) 0.0192(3) Uani d 1
C C3 0.73874(13) 0.67520(16) 0.67653(4) 0.0250(3) Uani d 1
H H3A 0.7645 0.6323 0.7059 0.038 Uiso calc 1
H H3B 0.6669 0.6185 0.6636 0.038 Uiso calc 1
H H3C 0.7109 0.7767 0.6813 0.038 Uiso calc 1
C C4 0.83079(12) 0.74951(14) 0.59729(4) 0.0194(3) Uani d 1
H H4A 0.8488 0.8569 0.5994 0.023 Uiso calc 1
C C5 0.93447(13) 0.66931(14) 0.56674(4) 0.0204(3) Uani d 1
H H5A 1.0027 0.7399 0.5566 0.025 Uiso calc 1
C C6 0.87214(13) 0.59612(15) 0.52575(4) 0.0230(3) Uani d 1
C C7 0.84055(16) 0.69186(18) 0.48585(5) 0.0328(4) Uani d 1
H H7A 0.7895 0.6362 0.4636 0.049 Uiso calc 1
H H7B 0.9211 0.7256 0.4715 0.049 Uiso calc 1
H H7C 0.7903 0.7766 0.4963 0.049 Uiso calc 1
C C8 0.98548(13) 0.71876(14) 0.66166(4) 0.0192(3) Uani d 1
C C9 1.02832(13) 0.81205(14) 0.69594(4) 0.0212(3) Uani d 1
C C10 1.16170(14) 0.82634(16) 0.70211(5) 0.0259(3) Uani d 1
H H10A 1.1935 0.8868 0.7261 0.031 Uiso calc 1
C C11 1.24964(14) 0.75349(16) 0.67375(5) 0.0276(3) Uani d 1
H H11A 1.3401 0.7656 0.6786 0.033 Uiso calc 1
C C12 1.20648(13) 0.66370(15) 0.63864(5) 0.0242(3) Uani d 1
C C13 1.07345(13) 0.64562(15) 0.63424(4) 0.0213(3) Uani d 1
C C14 0.98079(15) 0.98213(16) 0.75556(5) 0.0299(3) Uani d 1
H H14A 0.9064 1.0277 0.7708 0.045 Uiso calc 1
H H14B 1.0333 1.0580 0.7407 0.045 Uiso calc 1
H H14C 1.0337 0.9302 0.7782 0.045 Uiso calc 1
C C15 1.41953(14) 0.60214(19) 0.61366(6) 0.0354(4) Uani d 1
H H15A 1.4636 0.5488 0.5891 0.053 Uiso calc 1
H H15B 1.4443 0.5603 0.6433 0.053 Uiso calc 1
H H15C 1.4448 0.7055 0.6126 0.053 Uiso calc 1
H H2O 0.673(2) 0.813(3) 0.5676(8) 0.072(7) Uiso d 1

loop_
_atom_site_aniso_label
_atom_site_aniso_U_11
_atom_site_aniso_U_22
_atom_site_aniso_U_33
_atom_site_aniso_U_12
_atom_site_aniso_U_13
_atom_site_aniso_U_23
O1 0.0214(5) 0.0188(5) 0.0234(5) -0.0021(4) 0.0009(4) -0.0006(4)
O2 0.0188(5) 0.0323(6) 0.0267(5) 0.0002(4) -0.0033(4) -0.0005(4)
O3 0.0325(6) 0.0294(6) 0.0263(5) -0.0037(4) -0.0013(4) -0.0039(4)
O4 0.0249(5) 0.0278(5) 0.0274(5) 0.0002(4) -0.0040(4) -0.0091(4)
O5 0.0177(5) 0.0428(6) 0.0341(6) 0.0056(4) 0.0026(4) 0.0006(5)
C1 0.0181(7) 0.0226(7) 0.0227(7) 0.0012(5) 0.0010(5) -0.0012(5)
C2 0.0179(7) 0.0183(7) 0.0214(6) -0.0010(5) -0.0006(5) -0.0021(5)
C3 0.0199(7) 0.0322(8) 0.0229(7) -0.0026(6) 0.0019(5) -0.0003(6)
C4 0.0155(6) 0.0210(7) 0.0217(7) -0.0008(5) -0.0009(5) -0.0013(5)
C5 0.0177(7) 0.0215(7) 0.0221(7) 0.0000(5) 0.0016(5) 0.0001(5)
C6 0.0185(7) 0.0280(8) 0.0225(7) 0.0030(5) 0.0035(5) -0.0016(6)
C7 0.0397(9) 0.0377(9) 0.0211(7) 0.0107(7) -0.0001(6) -0.0010(6)
C8 0.0183(7) 0.0187(6) 0.0208(6) -0.0008(5) -0.0017(5) 0.0034(5)
C9 0.0224(7) 0.0198(6) 0.0214(6) -0.0005(5) -0.0027(5) 0.0021(5)
C10 0.0250(8) 0.0255(7) 0.0271(7) -0.0057(6) -0.0075(6) 0.0017(6)
C11 0.0185(7) 0.0324(8) 0.0319(7) -0.0034(6) -0.0059(6) 0.0063(6)
C12 0.0184(7) 0.0270(7) 0.0273(7) 0.0020(6) 0.0004(5) 0.0062(6)
C13 0.0199(7) 0.0215(7) 0.0223(7) 0.0008(5) -0.0013(5) 0.0033(5)
C14 0.0334(8) 0.0292(7) 0.0270(7) -0.0034(6) -0.0042(6) -0.0093(6)
C15 0.0171(8) 0.0468(10) 0.0422(9) 0.0059(7) 0.0030(6) 0.0146(7)

loop_
_atom_type_symbol
_atom_type_description
_atom_type_scat_dispersion_real
_atom_type_scat_dispersion_imag
_atom_type_scat_source
C C 0.0181 0.0091 'International Tables Vol C Tables 4.2.6.8 and 6.1.1.4'
H H 0.0000 0.0000 'International Tables Vol C Tables 4.2.6.8 and 6.1.1.4'
O O 0.0492 0.0322 'International Tables Vol C Tables 4.2.6.8 and 6.1.1.4'

loop_
_geom_angle_atom_site_label_1
_geom_angle_atom_site_label_2
_geom_angle_atom_site_label_3
_geom_angle
C1 O1 C2 97.11(9)
C4 O2 H2O 106.0(14)
C9 O4 C14 116.88(11)
C12 O5 C15 116.83(12)
O1 C1 C13 101.51(10)
O1 C1 C5 102.17(10)
C13 C1 C5 106.84(11)
O1 C1 H1A 114.9
C13 C1 H1A 114.9
C5 C1 H1A 114.9
O1 C2 C3 111.41(11)
O1 C2 C8 100.38(10)
C3 C2 C8 118.92(11)
O1 C2 C4 100.44(10)
C3 C2 C4 115.93(11)
C8 C2 C4 107.14(10)
C2 C3 H3A 109.5
C2 C3 H3B 109.5
H3A C3 H3B 109.5
C2 C3 H3C 109.5
H3A C3 H3C 109.5
H3B C3 H3C 109.5
O2 C4 C2 109.65(10)
O2 C4 C5 111.38(10)
C2 C4 C5 101.19(10)
O2 C4 H4A 111.4
C2 C4 H4A 111.4
C5 C4 H4A 111.4
C6 C5 C1 112.97(11)
C6 C5 C4 111.50(11)
C1 C5 C4 101.12(10)
C6 C5 H5A 110.3
C1 C5 H5A 110.3
C4 C5 H5A 110.3
O3 C6 C7 121.69(13)
O3 C6 C5 121.34(12)
C7 C6 C5 116.90(12)
C6 C7 H7A 109.5
C6 C7 H7B 109.5
H7A C7 H7B 109.5
C6 C7 H7C 109.5
H7A C7 H7C 109.5
H7B C7 H7C 109.5
C13 C8 C9 120.45(12)
C13 C8 C2 105.20(11)
C9 C8 C2 134.34(12)
O4 C9 C8 117.45(12)
O4 C9 C10 124.81(12)
C8 C9 C10 117.72(13)
C9 C10 C11 121.26(13)
C9 C10 H10A 119.4
C11 C10 H10A 119.4
C12 C11 C10 120.85(13)
C12 C11 H11A 119.6
C10 C11 H11A 119.6
O5 C12 C13 116.53(12)
O5 C12 C11 126.35(13)
C13 C12 C11 117.12(13)
C8 C13 C12 122.49(13)
C8 C13 C1 105.01(11)
C12 C13 C1 132.43(13)
O4 C14 H14A 109.5
O4 C14 H14B 109.5
H14A C14 H14B 109.5
O4 C14 H14C 109.5
H14A C14 H14C 109.5
H14B C14 H14C 109.5
O5 C15 H15A 109.5
O5 C15 H15B 109.5
H15A C15 H15B 109.5
O5 C15 H15C 109.5
H15A C15 H15C 109.5
H15B C15 H15C 109.5

loop_
_geom_bond_atom_site_label_1
_geom_bond_atom_site_label_2
_geom_bond_distance
O1 C1 1.4431(16)
O1 C2 1.4576(16)
O2 C4 1.4187(16)
O2 H2O 0.97(3)
O3 C6 1.2153(18)
O4 C9 1.3750(17)
O4 C14 1.4252(16)
O5 C12 1.3692(17)
O5 C15 1.4268(18)
C1 C13 1.5086(19)
C1 C5 1.5417(18)
C1 H1A 1.0000
C2 C3 1.5030(18)
C2 C8 1.5286(18)
C2 C4 1.5581(18)
C3 H3A 0.9800
C3 H3B 0.9800
C3 H3C 0.9800
C4 C5 1.5740(18)
C4 H4A 1.0000
C5 C6 1.5157(18)
C5 H5A 1.0000
C6 C7 1.494(2)
C7 H7A 0.9800
C7 H7B 0.9800
C7 H7C 0.9800
C8 C13 1.3827(19)
C8 C9 1.3880(19)
C9 C10 1.393(2)
C10 C11 1.397(2)
C10 H10A 0.9500
C11 C12 1.387(2)
C11 H11A 0.9500
C12 C13 1.387(2)
C14 H14A 0.9800
C14 H14B 0.9800
C14 H14C 0.9800
C15 H15A 0.9800
C15 H15B 0.9800
C15 H15C 0.9800

loop_
_geom_hbond_atom_site_label_D
_geom_hbond_atom_site_label_H
_geom_hbond_atom_site_label_A
_geom_hbond_site_symmetry_A
_geom_hbond_distance_DH
_geom_hbond_distance_HA
_geom_hbond_distance_DA
_geom_hbond_angle_DHA
O2 H2O O3 6_765 0.97(3) 1.89(2) 2.8295(15) 162(2)
C7 H7C O3 6_765 0.98 2.42 3.3936(19) 173

loop_
_geom_torsion_atom_site_label_1
_geom_torsion_atom_site_label_2
_geom_torsion_atom_site_label_3
_geom_torsion_atom_site_label_4
_geom_torsion
C2 O1 C1 C13 52.14(11)
C2 O1 C1 C5 -58.12(11)
C1 O1 C2 C3 -178.08(10)
C1 O1 C2 C8 -51.22(11)
C1 O1 C2 C4 58.56(10)
O1 C2 C4 O2 81.46(11)
C3 C2 C4 O2 -38.70(15)
C8 C2 C4 O2 -174.15(10)
O1 C2 C4 C5 -36.26(11)
C3 C2 C4 C5 -156.42(11)
C8 C2 C4 C5 68.13(12)
O1 C1 C5 C6 -85.45(12)
C13 C1 C5 C6 168.38(11)
O1 C1 C5 C4 33.82(12)
C13 C1 C5 C4 -72.35(12)
O2 C4 C5 C6 5.64(15)
C2 C4 C5 C6 122.10(11)
O2 C4 C5 C1 -114.69(11)
C2 C4 C5 C1 1.77(12)
C1 C5 C6 O3 10.24(18)
C4 C5 C6 O3 -102.85(14)
C1 C5 C6 C7 -166.79(12)
C4 C5 C6 C7 80.12(15)
O1 C2 C8 C13 31.93(12)
C3 C2 C8 C13 153.61(12)
C4 C2 C8 C13 -72.51(12)
O1 C2 C8 C9 -148.83(14)
C3 C2 C8 C9 -27.1(2)
C4 C2 C8 C9 106.73(16)
C14 O4 C9 C8 -176.91(12)
C14 O4 C9 C10 4.67(19)
C13 C8 C9 O4 -179.83(11)
C2 C8 C9 O4 1.0(2)
C13 C8 C9 C10 -1.29(19)
C2 C8 C9 C10 179.56(13)
O4 C9 C10 C11 -179.33(12)
C8 C9 C10 C11 2.2(2)
C9 C10 C11 C12 -0.4(2)
C15 O5 C12 C13 -176.80(12)
C15 O5 C12 C11 2.9(2)
C10 C11 C12 O5 177.95(13)
C10 C11 C12 C13 -2.4(2)
C9 C8 C13 C12 -1.6(2)
C2 C8 C13 C12 177.80(12)
C9 C8 C13 C1 -178.95(11)
C2 C8 C13 C1 0.42(13)
O5 C12 C13 C8 -176.91(12)
C11 C12 C13 C8 3.4(2)
O5 C12 C13 C1 -0.3(2)
C11 C12 C13 C1 179.95(13)
O1 C1 C13 C8 -33.15(13)
C5 C1 C13 C8 73.48(13)
O1 C1 C13 C12 149.85(14)
C5 C1 C13 C12 -103.52(16)
